data_7246727
loop_
_publ_author_name
'Bhargavi, Dodda'
'Konduri, Srihari'
'Prashanth, Jyothi'
'Pulipati, Sowjanya'
'Praneeth, K. K.'
'Sireesha, Malladi'
'Rao, Koya Prabhakara'

_publ_section_title
;
 Synthesis and identification of new sacubitril derivatives as lead
 compounds for antibacterial, antifungal and antitubercular (TB)
 activities against dormant tuberculosis
;
_journal_issue 20
_journal_name_full 'RSC Advances'
_journal_page_first 13540
_journal_page_last 13546
_journal_paper_doi 10.1039/D3RA00713H
_journal_volume 13
_journal_year 2023
_chemical_absolute_configuration syn
_chemical_formula_moiety C27H28N2O5
_chemical_formula_sum 'C27 H28 N2 O5'
_chemical_formula_weight 460.51
_space_group_crystal_system monoclinic
_space_group_IT_number 4
_space_group_name_Hall 'P 2yb'
_space_group_name_H-M_alt 'P 1 21 1'
_atom_sites_solution_hydrogens mixed
_audit_creation_method SHELXL-2018/3
_audit_update_record
;
2022-04-25 deposited with the CCDC.	2023-04-13 downloaded from the CCDC.
;
_cell_angle_alpha 90
_cell_angle_beta 93.0970(8)
_cell_angle_gamma 90
_cell_formula_units_Z 2
_cell_length_a 9.28689(16)
_cell_length_b 5.36668(8)
_cell_length_c 23.7254(4)
_cell_measurement_reflns_used 8776
_cell_measurement_temperature 294(2)
_cell_measurement_theta_max 30.056
_cell_measurement_theta_min 2.196
_cell_volume 1180.74(3)
_computing_cell_refinement '<i>SAINT</i> (Bruker, 2016)'
_computing_data_collection '<i>APEX3</i> (Bruker, 2016)'
_computing_data_reduction 'Bruker SAINT'
_computing_molecular_graphics 'Bruker SHELXTL'
_computing_publication_material 'Bruker SHELXTL'
_computing_structure_refinement 'SHELXL-2018/3 (Sheldrick, 2018)'
_computing_structure_solution 'SHELXT 2018/2 (Sheldrick, 2018)'
_diffrn_ambient_temperature 294(2)
_diffrn_measured_fraction_theta_full 0.991
_diffrn_measured_fraction_theta_max 0.991
_diffrn_measurement_device_type 'Bruker D8 QUEST PHOTON-100'
_diffrn_measurement_method '\w and \f'
_diffrn_radiation_type MoK\a
_diffrn_radiation_wavelength 0.71073
_diffrn_reflns_av_R_equivalents 0.0604
_diffrn_reflns_av_unetI/netI 0.0565
_diffrn_reflns_Laue_measured_fraction_full 0.991
_diffrn_reflns_Laue_measured_fraction_max 0.991
_diffrn_reflns_limit_h_max 13
_diffrn_reflns_limit_h_min -13
_diffrn_reflns_limit_k_max 7
_diffrn_reflns_limit_k_min -7
_diffrn_reflns_limit_l_max 33
_diffrn_reflns_limit_l_min -33
_diffrn_reflns_number 32089
_diffrn_reflns_point_group_measured_fraction_full 0.993
_diffrn_reflns_point_group_measured_fraction_max 0.990
_diffrn_reflns_theta_full 25.242
_diffrn_reflns_theta_max 30.633
_diffrn_reflns_theta_min 2.196
_exptl_absorpt_coefficient_mu 0.090
_exptl_absorpt_correction_T_max 0.7461
_exptl_absorpt_correction_T_min 0.6708
_exptl_absorpt_correction_type multi-scan
_exptl_absorpt_process_details
;
 SADABS 2016/2: Krause, L., Herbst-Irmer, R., Sheldrick G.M. & Stalke D.,
 J. Appl. Cryst. 48 (2015) 3-10
;
_exptl_crystal_colour COLORLESS
_exptl_crystal_density_diffrn 1.295
_exptl_crystal_density_method 'not measured'
_exptl_crystal_description NEEDLE
_exptl_crystal_F_000 488
_exptl_crystal_size_max 0.320
_exptl_crystal_size_mid 0.280
_exptl_crystal_size_min 0.190
_refine_diff_density_max 0.256
_refine_diff_density_min -0.213
_refine_diff_density_rms 0.038
_refine_ls_abs_structure_details
;
 Flack x determined using 1612 quotients [(I+)-(I-)]/[(I+)+(I-)]
 (Parsons, Flack and Wagner, Acta Cryst. B69 (2013) 249-259).
;
_refine_ls_abs_structure_Flack 0.3(4)
_refine_ls_extinction_method none
_refine_ls_goodness_of_fit_ref 1.027
_refine_ls_hydrogen_treatment mixed
_refine_ls_matrix_type full
_refine_ls_number_parameters 312
_refine_ls_number_reflns 7239
_refine_ls_number_restraints 1
_refine_ls_restrained_S_all 1.027
_refine_ls_R_factor_all 0.0981
_refine_ls_R_factor_gt 0.0541
_refine_ls_shift/su_max 0.000
_refine_ls_shift/su_mean 0.000
_refine_ls_structure_factor_coef Fsqd
_refine_ls_weighting_details 'w=1/[\s^2^(Fo^2^)+(0.0572P)^2^+0.2524P] where P=(Fo^2^+2Fc^2^)/3'
_refine_ls_weighting_scheme calc
_refine_ls_wR_factor_gt 0.1242
_refine_ls_wR_factor_ref 0.1486
_reflns_Friedel_coverage 0.821
_reflns_Friedel_fraction_full 0.995
_reflns_Friedel_fraction_max 0.988
_reflns_number_gt 4714
_reflns_number_total 7239
_reflns_threshold_expression 'I > 2\s(I)'
_cod_data_source_file d3ra00713h2.cif
_cod_data_source_block C27H28N2O5(5n)
_cod_original_sg_symbol_H-M 'P 21'
_cod_original_formula_sum C27H28N2O5
_cod_database_code 7246727
_shelx_shelxl_version_number 2018/3
_shelx_space_group_comment
;
The symmetry employed for this shelxl refinement is uniquely defined
by the following loop, which should always be used as a source of
symmetry information in preference to the above space-group names.
They are only intended as comments.
;
_shelx_estimated_absorpt_t_min 0.972
_shelx_estimated_absorpt_t_max 0.983

loop_
_space_group_symop_operation_xyz
'x, y, z'
'-x, y+1/2, -z'

loop_
_atom_site_label
_atom_site_type_symbol
_atom_site_fract_x
_atom_site_fract_y
_atom_site_fract_z
_atom_site_U_iso_or_equiv
_atom_site_adp_type
_atom_site_occupancy
_atom_site_site_symmetry_order
_atom_site_calc_flag
_atom_site_refinement_flags_posn
_atom_site_refinement_flags_adp
_atom_site_refinement_flags_occupancy
_atom_site_disorder_assembly
_atom_site_disorder_group
C1 C -0.0016(3) 0.6474(6) 0.09103(12) 0.0445(7) Uani 1 1 d . . . . .
C2 C 0.1061(4) 0.4758(6) 0.09794(13) 0.0543(8) Uani 1 1 d . . . . .
H2 H 0.110018 0.339616 0.073824 0.065 Uiso 1 1 calc R U . . .
C3 C 0.2097(3) 0.5082(6) 0.14170(12) 0.0504(8) Uani 1 1 d . . . . .
H3 H 0.282847 0.391068 0.147511 0.060 Uiso 1 1 calc R U . . .
C4 C 0.2049(3) 0.7139(5) 0.17673(11) 0.0372(6) Uani 1 1 d . . . . .
C5 C 0.0946(3) 0.8853(6) 0.16784(13) 0.0508(7) Uani 1 1 d . . . . .
H5 H 0.091154 1.024698 0.191017 0.061 Uiso 1 1 calc R U . . .
C6 C -0.0104(3) 0.8523(7) 0.12508(14) 0.0543(8) Uani 1 1 d . . . . .
H6 H -0.085241 0.966299 0.119529 0.065 Uiso 1 1 calc R U . . .
C7 C 0.3165(3) 0.7644(5) 0.22357(11) 0.0368(5) Uani 1 1 d . . . . .
C8 C 0.4910(3) 0.5835(5) 0.29401(11) 0.0388(6) Uani 1 1 d . . . . .
H8 H 0.480026 0.746101 0.312065 0.047 Uiso 1 1 calc R U . . .
C9 C 0.4562(3) 0.3833(6) 0.33701(11) 0.0440(6) Uani 1 1 d . . . . .
H9A H 0.358729 0.410456 0.348506 0.053 Uiso 1 1 calc R U . . .
H9B H 0.458035 0.222073 0.318586 0.053 Uiso 1 1 calc R U . . .
C10 C 0.5565(3) 0.3744(5) 0.38935(10) 0.0391(6) Uani 1 1 d . . . . .
C11 C 0.6550(4) 0.1864(6) 0.39874(13) 0.0502(7) Uani 1 1 d . . . . .
H11 H 0.663734 0.064398 0.371286 0.060 Uiso 1 1 calc R U . . .
C12 C 0.7421(4) 0.1733(6) 0.44820(13) 0.0501(7) Uani 1 1 d . . . . .
H12 H 0.808306 0.043994 0.452914 0.060 Uiso 1 1 calc R U . . .
C13 C 0.7321(3) 0.3487(5) 0.49051(10) 0.0356(5) Uani 1 1 d . . . . .
C14 C 0.6346(3) 0.5420(6) 0.48043(12) 0.0455(7) Uani 1 1 d . . . . .
H14 H 0.626833 0.665986 0.507494 0.055 Uiso 1 1 calc R U . . .
C15 C 0.5487(3) 0.5541(6) 0.43094(11) 0.0452(7) Uani 1 1 d . . . . .
H15 H 0.484420 0.685802 0.425522 0.054 Uiso 1 1 calc R U . . .
C16 C 0.8184(3) 0.3284(5) 0.54532(11) 0.0376(6) Uani 1 1 d . . . . .
C17 C 0.9235(5) 0.1544(8) 0.55448(17) 0.0853(15) Uani 1 1 d . . . . .
H17 H 0.944980 0.047193 0.525313 0.102 Uiso 1 1 calc R U . . .
C18 C 0.9995(6) 0.1328(10) 0.60621(19) 0.1018(18) Uani 1 1 d . . . . .
H18 H 1.071163 0.012324 0.610870 0.122 Uiso 1 1 calc R U . . .
C19 C 0.9717(4) 0.2820(7) 0.64957(14) 0.0627(9) Uani 1 1 d . . . . .
H19 H 1.022453 0.265249 0.684252 0.075 Uiso 1 1 calc R U . . .
C20 C 0.8696(5) 0.4550(10) 0.64177(16) 0.0908(16) Uani 1 1 d . . . . .
H20 H 0.848757 0.560807 0.671283 0.109 Uiso 1 1 calc R U . . .
C21 C 0.7940(5) 0.4785(9) 0.58985(16) 0.0839(14) Uani 1 1 d . . . . .
H21 H 0.723949 0.601826 0.585451 0.101 Uiso 1 1 calc R U . . .
C22 C 0.6431(3) 0.5697(6) 0.27354(12) 0.0432(6) Uani 1 1 d . . . . .
H22A H 0.710697 0.572238 0.306157 0.052 Uiso 1 1 calc R U . . .
H22B H 0.660395 0.717714 0.251435 0.052 Uiso 1 1 calc R U . . .
C23 C 0.6747(3) 0.3403(6) 0.23786(12) 0.0467(7) Uani 1 1 d . . . . .
H23 H 0.612866 0.203021 0.249149 0.056 Uiso 1 1 calc R U . . .
C24 C 0.6450(4) 0.3898(7) 0.17554(13) 0.0541(8) Uani 1 1 d . . . . .
C25 C 0.5531(5) 0.2249(8) 0.08851(14) 0.0714(10) Uani 1 1 d . . . . .
H25A H 0.645829 0.217967 0.071597 0.086 Uiso 1 1 calc R U . . .
H25B H 0.506497 0.380692 0.077653 0.086 Uiso 1 1 calc R U . . .
C26 C 0.4627(5) 0.0127(9) 0.06910(17) 0.0814(12) Uani 1 1 d . . . . .
H26A H 0.370460 0.023602 0.085327 0.122 Uiso 1 1 calc R U . . .
H26B H 0.509009 -0.140345 0.080630 0.122 Uiso 1 1 calc R U . . .
H26C H 0.449826 0.016647 0.028685 0.122 Uiso 1 1 calc R U . . .
C27 C 0.8321(4) 0.2594(10) 0.24629(19) 0.0868(14) Uani 1 1 d . . . . .
H27A H 0.847272 0.110864 0.224856 0.130 Uiso 1 1 calc R U . . .
H27B H 0.854375 0.226827 0.285589 0.130 Uiso 1 1 calc R U . . .
H27C H 0.893577 0.389624 0.233738 0.130 Uiso 1 1 calc R U . . .
N1 N -0.1112(3) 0.6135(6) 0.04431(11) 0.0577(7) Uani 1 1 d . . . . .
N2 N 0.3826(3) 0.5672(5) 0.24675(10) 0.0416(5) Uani 1 1 d . . . . .
H2N H 0.361(4) 0.426(7) 0.2356(15) 0.062 Uiso 1 1 d . U . . .
O1 O -0.1134(3) 0.4174(7) 0.01906(12) 0.0882(10) Uani 1 1 d . . . . .
O2 O -0.1954(3) 0.7836(6) 0.03364(11) 0.0767(8) Uani 1 1 d . . . . .
O3 O 0.3419(2) 0.9806(4) 0.23887(9) 0.0500(5) Uani 1 1 d . . . . .
O4 O 0.5726(3) 0.2092(5) 0.14943(9) 0.0646(7) Uani 1 1 d . . . . .
O5 O 0.6856(4) 0.5721(7) 0.15168(12) 0.1034(12) Uani 1 1 d . . . . .

loop_
_atom_site_aniso_label
_atom_site_aniso_U_11
_atom_site_aniso_U_22
_atom_site_aniso_U_33
_atom_site_aniso_U_23
_atom_site_aniso_U_13
_atom_site_aniso_U_12
C1 0.0379(14) 0.0598(18) 0.0349(13) 0.0027(12) -0.0051(11) -0.0053(12)
C2 0.0601(19) 0.0575(19) 0.0434(15) -0.0130(14) -0.0137(14) 0.0052(16)
C3 0.0547(17) 0.0516(18) 0.0431(15) -0.0123(13) -0.0142(13) 0.0136(15)
C4 0.0378(13) 0.0408(14) 0.0325(12) 0.0000(11) -0.0031(10) 0.0006(11)
C5 0.0496(16) 0.0502(17) 0.0513(16) -0.0124(14) -0.0093(13) 0.0111(14)
C6 0.0431(15) 0.0608(19) 0.0576(18) -0.0033(16) -0.0109(13) 0.0136(15)
C7 0.0361(13) 0.0403(14) 0.0337(12) -0.0029(11) -0.0003(10) -0.0022(11)
C8 0.0409(14) 0.0379(13) 0.0361(12) -0.0027(11) -0.0102(10) -0.0022(11)
C9 0.0440(14) 0.0493(16) 0.0378(13) -0.0018(13) -0.0058(11) -0.0075(13)
C10 0.0434(14) 0.0401(14) 0.0335(12) 0.0020(11) -0.0007(10) -0.0073(12)
C11 0.0673(19) 0.0409(15) 0.0412(15) -0.0109(12) -0.0087(13) 0.0050(14)
C12 0.0604(18) 0.0431(16) 0.0459(16) -0.0055(13) -0.0073(13) 0.0128(14)
C13 0.0364(12) 0.0361(13) 0.0343(12) 0.0007(10) 0.0012(10) -0.0016(11)
C14 0.0541(16) 0.0452(16) 0.0365(13) -0.0075(12) -0.0040(12) 0.0124(13)
C15 0.0481(15) 0.0483(16) 0.0388(13) -0.0015(13) -0.0021(11) 0.0112(13)
C16 0.0348(12) 0.0400(15) 0.0377(13) 0.0002(11) -0.0007(10) -0.0024(11)
C17 0.116(3) 0.080(3) 0.056(2) -0.022(2) -0.032(2) 0.052(3)
C18 0.128(4) 0.099(4) 0.072(3) -0.018(2) -0.046(3) 0.065(3)
C19 0.063(2) 0.076(2) 0.0467(17) 0.0009(17) -0.0159(15) 0.0058(18)
C20 0.099(3) 0.116(4) 0.054(2) -0.035(2) -0.033(2) 0.048(3)
C21 0.092(3) 0.094(3) 0.061(2) -0.035(2) -0.035(2) 0.051(2)
C22 0.0407(14) 0.0460(15) 0.0421(14) 0.0012(13) -0.0041(11) -0.0080(12)
C23 0.0438(15) 0.0528(17) 0.0433(14) 0.0028(13) 0.0006(11) 0.0026(13)
C24 0.0560(18) 0.0619(19) 0.0447(15) 0.0018(15) 0.0039(13) -0.0106(16)
C25 0.089(3) 0.086(3) 0.0392(16) -0.0052(17) 0.0014(17) -0.005(2)
C26 0.097(3) 0.085(3) 0.060(2) -0.013(2) -0.016(2) 0.002(3)
C27 0.060(2) 0.116(4) 0.083(3) -0.011(3) -0.0096(19) 0.033(2)
N1 0.0441(15) 0.088(2) 0.0403(13) 0.0008(14) -0.0059(11) -0.0045(15)
N2 0.0459(13) 0.0379(12) 0.0392(11) -0.0045(10) -0.0130(9) -0.0012(10)
O1 0.0738(17) 0.113(2) 0.0744(17) -0.0393(18) -0.0280(14) 0.0018(17)
O2 0.0588(15) 0.104(2) 0.0642(15) 0.0104(15) -0.0220(12) 0.0112(15)
O3 0.0603(13) 0.0374(10) 0.0505(12) -0.0049(9) -0.0125(10) -0.0022(10)
O4 0.0891(18) 0.0647(15) 0.0399(11) -0.0041(10) 0.0019(11) -0.0134(13)
O5 0.151(3) 0.100(2) 0.0584(16) 0.0178(17) -0.0041(17) -0.057(2)

loop_
_atom_type_symbol
_atom_type_description
_atom_type_scat_dispersion_real
_atom_type_scat_dispersion_imag
_atom_type_scat_source
C C 0.0033 0.0016 'International Tables Vol C Tables 4.2.6.8 and 6.1.1.4'
H H 0.0000 0.0000 'International Tables Vol C Tables 4.2.6.8 and 6.1.1.4'
N N 0.0061 0.0033 'International Tables Vol C Tables 4.2.6.8 and 6.1.1.4'
O O 0.0106 0.0060 'International Tables Vol C Tables 4.2.6.8 and 6.1.1.4'

loop_
_geom_angle_atom_site_label_1
_geom_angle_atom_site_label_2
_geom_angle_atom_site_label_3
_geom_angle
_geom_angle_site_symmetry_1
_geom_angle_site_symmetry_3
_geom_angle_publ_flag
C2 C1 C6 122.6(3) . . ?
C2 C1 N1 118.6(3) . . ?
C6 C1 N1 118.8(3) . . ?
C1 C2 C3 118.7(3) . . ?
C1 C2 H2 120.7 . . ?
C3 C2 H2 120.7 . . ?
C4 C3 C2 120.4(3) . . ?
C4 C3 H3 119.8 . . ?
C2 C3 H3 119.8 . . ?
C3 C4 C5 119.1(2) . . ?
C3 C4 C7 123.0(2) . . ?
C5 C4 C7 117.9(2) . . ?
C6 C5 C4 121.0(3) . . ?
C6 C5 H5 119.5 . . ?
C4 C5 H5 119.5 . . ?
C1 C6 C5 118.3(3) . . ?
C1 C6 H6 120.8 . . ?
C5 C6 H6 120.8 . . ?
O3 C7 N2 123.4(2) . . ?
O3 C7 C4 120.0(2) . . ?
N2 C7 C4 116.6(2) . . ?
N2 C8 C22 111.3(2) . . ?
N2 C8 C9 107.9(2) . . ?
C22 C8 C9 114.4(2) . . ?
N2 C8 H8 107.7 . . ?
C22 C8 H8 107.7 . . ?
C9 C8 H8 107.7 . . ?
C10 C9 C8 115.3(2) . . ?
C10 C9 H9A 108.5 . . ?
C8 C9 H9A 108.5 . . ?
C10 C9 H9B 108.5 . . ?
C8 C9 H9B 108.5 . . ?
H9A C9 H9B 107.5 . . ?
C11 C10 C15 117.2(2) . . ?
C11 C10 C9 122.2(3) . . ?
C15 C10 C9 120.7(3) . . ?
C10 C11 C12 121.8(3) . . ?
C10 C11 H11 119.1 . . ?
C12 C11 H11 119.1 . . ?
C13 C12 C11 121.3(3) . . ?
C13 C12 H12 119.3 . . ?
C11 C12 H12 119.3 . . ?
C12 C13 C14 116.9(2) . . ?
C12 C13 C16 121.9(2) . . ?
C14 C13 C16 121.2(2) . . ?
C15 C14 C13 121.4(3) . . ?
C15 C14 H14 119.3 . . ?
C13 C14 H14 119.3 . . ?
C10 C15 C14 121.5(3) . . ?
C10 C15 H15 119.3 . . ?
C14 C15 H15 119.3 . . ?
C21 C16 C17 115.6(3) . . ?
C21 C16 C13 122.0(2) . . ?
C17 C16 C13 122.4(3) . . ?
C16 C17 C18 121.7(3) . . ?
C16 C17 H17 119.1 . . ?
C18 C17 H17 119.1 . . ?
C19 C18 C17 121.3(4) . . ?
C19 C18 H18 119.4 . . ?
C17 C18 H18 119.4 . . ?
C20 C19 C18 118.3(3) . . ?
C20 C19 H19 120.8 . . ?
C18 C19 H19 120.8 . . ?
C19 C20 C21 120.5(3) . . ?
C19 C20 H20 119.7 . . ?
C21 C20 H20 119.7 . . ?
C16 C21 C20 122.6(3) . . ?
C16 C21 H21 118.7 . . ?
C20 C21 H21 118.7 . . ?
C8 C22 C23 115.1(2) . . ?
C8 C22 H22A 108.5 . . ?
C23 C22 H22A 108.5 . . ?
C8 C22 H22B 108.5 . . ?
C23 C22 H22B 108.5 . . ?
H22A C22 H22B 107.5 . . ?
C24 C23 C27 107.5(3) . . ?
C24 C23 C22 111.6(3) . . ?
C27 C23 C22 111.5(3) . . ?
C24 C23 H23 108.7 . . ?
C27 C23 H23 108.7 . . ?
C22 C23 H23 108.7 . . ?
O5 C24 O4 122.9(3) . . ?
O5 C24 C23 124.0(3) . . ?
O4 C24 C23 113.1(3) . . ?
O4 C25 C26 107.8(3) . . ?
O4 C25 H25A 110.2 . . ?
C26 C25 H25A 110.2 . . ?
O4 C25 H25B 110.2 . . ?
C26 C25 H25B 110.2 . . ?
H25A C25 H25B 108.5 . . ?
C25 C26 H26A 109.5 . . ?
C25 C26 H26B 109.5 . . ?
H26A C26 H26B 109.5 . . ?
C25 C26 H26C 109.5 . . ?
H26A C26 H26C 109.5 . . ?
H26B C26 H26C 109.5 . . ?
C23 C27 H27A 109.5 . . ?
C23 C27 H27B 109.5 . . ?
H27A C27 H27B 109.5 . . ?
C23 C27 H27C 109.5 . . ?
H27A C27 H27C 109.5 . . ?
H27B C27 H27C 109.5 . . ?
O1 N1 O2 123.7(3) . . ?
O1 N1 C1 118.1(3) . . ?
O2 N1 C1 118.2(3) . . ?
C7 N2 C8 123.5(2) . . ?
C7 N2 H2N 120(2) . . ?
C8 N2 H2N 116(2) . . ?
C24 O4 C25 117.4(3) . . ?

loop_
_geom_bond_atom_site_label_1
_geom_bond_atom_site_label_2
_geom_bond_distance
_geom_bond_site_symmetry_2
_geom_bond_publ_flag
C1 C2 1.363(4) . ?
C1 C6 1.369(5) . ?
C1 N1 1.475(4) . ?
C2 C3 1.388(4) . ?
C2 H2 0.9300 . ?
C3 C4 1.384(4) . ?
C3 H3 0.9300 . ?
C4 C5 1.385(4) . ?
C4 C7 1.502(3) . ?
C5 C6 1.380(4) . ?
C5 H5 0.9300 . ?
C6 H6 0.9300 . ?
C7 O3 1.234(3) . ?
C7 N2 1.328(4) . ?
C8 N2 1.469(3) . ?
C8 C22 1.520(4) . ?
C8 C9 1.528(4) . ?
C8 H8 0.9800 . ?
C9 C10 1.513(3) . ?
C9 H9A 0.9700 . ?
C9 H9B 0.9700 . ?
C10 C11 1.372(4) . ?
C10 C15 1.384(4) . ?
C11 C12 1.390(4) . ?
C11 H11 0.9300 . ?
C12 C13 1.383(4) . ?
C12 H12 0.9300 . ?
C13 C14 1.390(4) . ?
C13 C16 1.494(3) . ?
C14 C15 1.385(4) . ?
C14 H14 0.9300 . ?
C15 H15 0.9300 . ?
C16 C21 1.357(4) . ?
C16 C17 1.359(5) . ?
C17 C18 1.387(5) . ?
C17 H17 0.9300 . ?
C18 C19 1.340(6) . ?
C18 H18 0.9300 . ?
C19 C20 1.333(5) . ?
C19 H19 0.9300 . ?
C20 C21 1.390(5) . ?
C20 H20 0.9300 . ?
C21 H21 0.9300 . ?
C22 C23 1.531(4) . ?
C22 H22A 0.9700 . ?
C22 H22B 0.9700 . ?
C23 C24 1.513(4) . ?
C23 C27 1.528(5) . ?
C23 H23 0.9800 . ?
C24 O5 1.201(4) . ?
C24 O4 1.316(4) . ?
C25 O4 1.449(4) . ?
C25 C26 1.474(6) . ?
C25 H25A 0.9700 . ?
C25 H25B 0.9700 . ?
C26 H26A 0.9600 . ?
C26 H26B 0.9600 . ?
C26 H26C 0.9600 . ?
C27 H27A 0.9600 . ?
C27 H27B 0.9600 . ?
C27 H27C 0.9600 . ?
N1 O1 1.211(4) . ?
N1 O2 1.219(4) . ?
N2 H2N 0.82(4) . ?

loop_
_geom_hbond_atom_site_label_D
_geom_hbond_atom_site_label_H
_geom_hbond_atom_site_label_A
_geom_hbond_distance_DH
_geom_hbond_distance_HA
_geom_hbond_distance_DA
_geom_hbond_angle_DHA
_geom_hbond_site_symmetry_A
_geom_hbond_publ_flag
N2 H2N O3 0.82(4) 2.40(4) 3.175(3) 157(3) 1_545 yes

loop_
_geom_torsion_atom_site_label_1
_geom_torsion_atom_site_label_2
_geom_torsion_atom_site_label_3
_geom_torsion_atom_site_label_4
_geom_torsion
_geom_torsion_site_symmetry_1
_geom_torsion_site_symmetry_2
_geom_torsion_site_symmetry_3
_geom_torsion_site_symmetry_4
_geom_torsion_publ_flag
C6 C1 C2 C3 0.9(5) . . . . ?
N1 C1 C2 C3 179.6(3) . . . . ?
C1 C2 C3 C4 -1.3(5) . . . . ?
C2 C3 C4 C5 0.6(5) . . . . ?
C2 C3 C4 C7 -177.9(3) . . . . ?
C3 C4 C5 C6 0.6(5) . . . . ?
C7 C4 C5 C6 179.1(3) . . . . ?
C2 C1 C6 C5 0.2(5) . . . . ?
N1 C1 C6 C5 -178.5(3) . . . . ?
C4 C5 C6 C1 -1.0(5) . . . . ?
C3 C4 C7 O3 152.1(3) . . . . ?
C5 C4 C7 O3 -26.4(4) . . . . ?
C3 C4 C7 N2 -28.4(4) . . . . ?
C5 C4 C7 N2 153.1(3) . . . . ?
N2 C8 C9 C10 -179.3(2) . . . . ?
C22 C8 C9 C10 56.2(3) . . . . ?
C8 C9 C10 C11 -107.9(3) . . . . ?
C8 C9 C10 C15 74.3(3) . . . . ?
C15 C10 C11 C12 1.0(5) . . . . ?
C9 C10 C11 C12 -176.9(3) . . . . ?
C10 C11 C12 C13 0.7(5) . . . . ?
C11 C12 C13 C14 -2.0(4) . . . . ?
C11 C12 C13 C16 176.2(3) . . . . ?
C12 C13 C14 C15 1.7(4) . . . . ?
C16 C13 C14 C15 -176.4(3) . . . . ?
C11 C10 C15 C14 -1.3(4) . . . . ?
C9 C10 C15 C14 176.7(3) . . . . ?
C13 C14 C15 C10 -0.1(5) . . . . ?
C12 C13 C16 C21 -170.2(4) . . . . ?
C14 C13 C16 C21 7.9(5) . . . . ?
C12 C13 C16 C17 7.9(5) . . . . ?
C14 C13 C16 C17 -174.1(4) . . . . ?
C21 C16 C17 C18 0.3(7) . . . . ?
C13 C16 C17 C18 -177.9(4) . . . . ?
C16 C17 C18 C19 0.4(9) . . . . ?
C17 C18 C19 C20 -0.7(8) . . . . ?
C18 C19 C20 C21 0.2(8) . . . . ?
C17 C16 C21 C20 -0.8(7) . . . . ?
C13 C16 C21 C20 177.4(4) . . . . ?
C19 C20 C21 C16 0.6(8) . . . . ?
N2 C8 C22 C23 -55.3(3) . . . . ?
C9 C8 C22 C23 67.3(3) . . . . ?
C8 C22 C23 C24 91.6(3) . . . . ?
C8 C22 C23 C27 -148.1(3) . . . . ?
C27 C23 C24 O5 -75.6(5) . . . . ?
C22 C23 C24 O5 47.0(5) . . . . ?
C27 C23 C24 O4 102.9(4) . . . . ?
C22 C23 C24 O4 -134.5(3) . . . . ?
C2 C1 N1 O1 10.4(4) . . . . ?
C6 C1 N1 O1 -170.8(3) . . . . ?
C2 C1 N1 O2 -170.3(3) . . . . ?
C6 C1 N1 O2 8.5(4) . . . . ?
O3 C7 N2 C8 1.4(4) . . . . ?
C4 C7 N2 C8 -178.1(2) . . . . ?
C22 C8 N2 C7 -99.1(3) . . . . ?
C9 C8 N2 C7 134.6(3) . . . . ?
O5 C24 O4 C25 5.4(6) . . . . ?
C23 C24 O4 C25 -173.0(3) . . . . ?
C26 C25 O4 C24 -176.8(3) . . . . ?
